data_7231630
loop_
_publ_author_name
'Yuan, Yue-Ying'
'Yang, Shuai-Liang'
'Zhang, Chen-Xi'
'Wang, Qing-Lun'

_publ_section_title
;
 A new europium metal--organic framework with both high proton
 conductivity and highly sensitive detection of ascorbic acid
;
_journal_issue 43
_journal_name_full CrystEngComm
_journal_page_first 6989
_journal_paper_doi 10.1039/C8CE01506F
_journal_volume 20
_journal_year 2018
_chemical_formula_moiety '0.25(C32 H20 Eu4 O40 S4), H1.33 O0.33'
_chemical_formula_sum 'C8 H6.33 Eu O10.33 S'
_chemical_formula_weight 451.82
_space_group_crystal_system orthorhombic
_space_group_IT_number 63
_space_group_name_Hall '-C 2c 2'
_space_group_name_H-M_alt 'C m c m'
_symmetry_space_group_name_Hall '-C 2c 2'
_symmetry_space_group_name_H-M 'C m c m'
_atom_sites_solution_hydrogens mixed
_atom_sites_solution_primary direct
_audit_creation_date 2018-07-30
_audit_creation_method
;
Olex2 1.2
(compiled 2017.03.28 svn.r3405 for OlexSys, GUI svn.r5335)
;
_audit_update_record
;
2018-07-30 deposited with the CCDC.
2018-10-12 downloaded from the CCDC.
;
_cell_angle_alpha 90
_cell_angle_beta 90
_cell_angle_gamma 90
_cell_formula_units_Z 8
_cell_length_a 23.1181(18)
_cell_length_b 8.8477(8)
_cell_length_c 18.8039(12)
_cell_measurement_reflns_used 2598
_cell_measurement_temperature 293(2)
_cell_measurement_theta_max 27.3870
_cell_measurement_theta_min 3.3910
_cell_volume 3846.2(5)
_computing_molecular_graphics 'Olex2 (Dolomanov et al., 2009)'
_computing_publication_material 'Olex2 (Dolomanov et al., 2009)'
_computing_structure_refinement 'XL (Sheldrick, 2008)'
_computing_structure_solution 'SIR2004 (Burla et al., 2007)'
_diffrn_ambient_temperature 293(2)
_diffrn_measured_fraction_theta_full 0.980
_diffrn_measured_fraction_theta_max 0.980
_diffrn_measurement_device_type 'four-circle diffractometer'
_diffrn_radiation_type MoK\a
_diffrn_radiation_wavelength 0.71073
_diffrn_reflns_av_R_equivalents 0.0539
_diffrn_reflns_av_unetI/netI 0.0508
_diffrn_reflns_Laue_measured_fraction_full 0.980
_diffrn_reflns_Laue_measured_fraction_max 0.980
_diffrn_reflns_limit_h_max 27
_diffrn_reflns_limit_h_min -16
_diffrn_reflns_limit_k_max 6
_diffrn_reflns_limit_k_min -10
_diffrn_reflns_limit_l_max 22
_diffrn_reflns_limit_l_min -21
_diffrn_reflns_number 6765
_diffrn_reflns_point_group_measured_fraction_full 0.980
_diffrn_reflns_point_group_measured_fraction_max 0.980
_diffrn_reflns_theta_full 25.010
_diffrn_reflns_theta_max 25.010
_diffrn_reflns_theta_min 3.282
_exptl_absorpt_coefficient_mu 3.404
_exptl_absorpt_process_details muti-scan
_exptl_crystal_density_diffrn 1.561
_exptl_crystal_description block
_exptl_crystal_F_000 1728
_refine_diff_density_max 1.741
_refine_diff_density_min -0.730
_refine_diff_density_rms 0.194
_refine_ls_extinction_method none
_refine_ls_goodness_of_fit_ref 1.099
_refine_ls_hydrogen_treatment constr
_refine_ls_matrix_type full
_refine_ls_number_parameters 117
_refine_ls_number_reflns 1772
_refine_ls_number_restraints 18
_refine_ls_restrained_S_all 1.106
_refine_ls_R_factor_all 0.0784
_refine_ls_R_factor_gt 0.0639
_refine_ls_shift/su_max 0.000
_refine_ls_shift/su_mean 0.000
_refine_ls_structure_factor_coef Fsqd
_refine_ls_weighting_details 'w=1/[\s^2^(Fo^2^)+(0.1321P)^2^] where P=(Fo^2^+2Fc^2^)/3'
_refine_ls_weighting_scheme calc
_refine_ls_wR_factor_gt 0.2033
_refine_ls_wR_factor_ref 0.2194
_reflns_Friedel_coverage 0.000
_reflns_number_gt 1179
_reflns_number_total 1772
_reflns_threshold_expression 'I > 2\s(I)'
_cod_data_source_file c8ce01506f2.cif
_cod_data_source_block a-sr_sq
_cod_depositor_comments 'Adding full bibliography for 7231630.cif.'
_cod_database_code 7231630
_shelx_shelxl_version_number 2014/7
_shelx_space_group_comment
;
The symmetry employed for this shelxl refinement is uniquely defined
by the following loop, which should always be used as a source of
symmetry information in preference to the above space-group names.
They are only intended as comments.
;
_olex2_refinement_description
;
1. Fixed Uiso
 At 1.2 times of:
  All C(H) groups
 At 1.5 times of:
  All O(H,H) groups
2. Uiso/Uaniso restraints and constraints
Uanis(C5) \\sim Ueq: with sigma of 0.005 and sigma for terminal atoms of 0.005
Uanis(O10) \\sim Ueq: with sigma of 0.005 and sigma for terminal atoms of 0.005
Uanis(C3) \\sim Ueq: with sigma of 0.005 and sigma for terminal atoms of 0.005
3. Others
 Fixed Sof: S3(0.5) O10(0.5) O5(0.5) O7(0.16667) H7a(0.33333) H7b(0.33333)
4.a Riding coordinates:
 O1(H1a,H1b)
4.b Free rotating group:
 O7(H7a,H7b)
4.c Aromatic/amide H refined with riding coordinates:
 C3(H3)
;
_olex2_submission_special_instructions 'No special instructions were received'

loop_
_space_group_symop_operation_xyz
'x, y, z'
'-x, -y, z+1/2'
'x, -y, -z'
'-x, y, -z+1/2'
'x+1/2, y+1/2, z'
'-x+1/2, -y+1/2, z+1/2'
'x+1/2, -y+1/2, -z'
'-x+1/2, y+1/2, -z+1/2'
'-x, -y, -z'
'x, y, -z-1/2'
'-x, y, z'
'x, -y, z-1/2'
'-x+1/2, -y+1/2, -z'
'x+1/2, y+1/2, -z-1/2'
'-x+1/2, y+1/2, z'
'x+1/2, -y+1/2, z-1/2'

loop_
_atom_site_label
_atom_site_type_symbol
_atom_site_fract_x
_atom_site_fract_y
_atom_site_fract_z
_atom_site_U_iso_or_equiv
_atom_site_adp_type
_atom_site_occupancy
_atom_site_site_symmetry_order
_atom_site_calc_flag
_atom_site_refinement_flags_posn
_atom_site_refinement_flags_adp
_atom_site_refinement_flags_occupancy
Eu1 Eu 0.26220(3) 0.0000 0.5000 0.0453(4) Uani 1 2 d S T P
S3 S 0.1300(3) 0.0077(4) 0.3895(2) 0.0467(12) Uani 0.5 1 d . . .
O2 O 0.2296(3) 0.2202(8) 0.5657(4) 0.0555(16) Uani 1 1 d . . .
O1 O 0.3487(4) 0.1458(7) 0.5265(4) 0.065(2) Uani 1 1 d . . .
H1A H 0.3717 0.1015 0.5615 0.097 Uiso 1 1 d R . .
H1B H 0.3406 0.2426 0.5430 0.097 Uiso 1 1 d R . .
C3 C 0.2933(6) 0.2284(16) 0.2500 0.053(3) Uani 1 2 d S TU P
H3 H 0.2756 0.1341 0.2500 0.064 Uiso 1 2 calc RS T P
C1 C 0.2901(4) 0.2144(10) 0.3798(5) 0.049(2) Uani 1 1 d . . .
C2 C 0.3057(4) 0.2944(11) 0.3150(4) 0.049(2) Uani 1 1 d . . .
O4 O 0.1762(3) 0.0695(7) 0.4305(3) 0.0524(16) Uani 1 1 d . . .
C5 C 0.1461(7) -0.0012(13) 0.2500 0.050(3) Uani 1 2 d S TU P
C4 C 0.1622(4) -0.0664(11) 0.3166(5) 0.049(2) Uani 1 1 d . . .
O10 O 0.0902(5) 0.1179(15) 0.3694(6) 0.051(3) Uani 0.5 1 d . U .
O3 O 0.2948(4) 0.0728(7) 0.3789(3) 0.0611(19) Uani 1 1 d . . .
O5 O 0.1037(6) -0.115(2) 0.4247(9) 0.076(4) Uani 0.5 1 d . . .
O7 O 0.0000 0.141(3) 0.3679(14) 0.039(5) Uani 0.3333 2 d S T P
H7A H 0.0236 0.2141 0.3723 0.058 Uiso 0.3333 1 d G . .
H7B H 0.0182 0.0579 0.3707 0.058 Uiso 0.3333 1 d G . .

loop_
_atom_site_aniso_label
_atom_site_aniso_U_11
_atom_site_aniso_U_22
_atom_site_aniso_U_33
_atom_site_aniso_U_23
_atom_site_aniso_U_13
_atom_site_aniso_U_12
Eu1 0.0557(6) 0.0248(6) 0.0556(5) -0.0001(2) 0.000 0.000
S3 0.072(3) 0.023(3) 0.044(2) -0.0018(15) -0.003(2) 0.008(2)
O2 0.073(4) 0.034(4) 0.059(4) -0.004(3) 0.001(3) 0.015(3)
O1 0.089(5) 0.022(4) 0.082(4) 0.007(3) -0.003(4) -0.011(4)
C3 0.058(5) 0.042(5) 0.059(5) 0.000 0.000 -0.005(4)
C1 0.065(6) 0.021(5) 0.060(5) 0.006(4) -0.007(4) -0.012(5)
C2 0.060(5) 0.033(5) 0.055(4) 0.007(4) -0.006(4) 0.011(5)
O4 0.064(4) 0.022(4) 0.071(4) -0.001(3) 0.007(3) 0.005(3)
C5 0.050(5) 0.045(5) 0.055(4) 0.000 0.000 0.016(4)
C4 0.056(5) 0.020(5) 0.071(5) 0.003(4) 0.011(4) -0.008(5)
O10 0.037(4) 0.055(5) 0.060(4) -0.016(4) -0.004(4) 0.000(4)
O3 0.111(6) 0.021(4) 0.051(3) -0.004(3) 0.000(3) -0.013(4)
O5 0.049(8) 0.078(12) 0.102(11) -0.004(9) -0.011(8) 0.019(8)
O7 0.025(10) 0.023(13) 0.068(13) -0.009(12) 0.000 0.000

loop_
_atom_type_symbol
_atom_type_description
_atom_type_scat_dispersion_real
_atom_type_scat_dispersion_imag
_atom_type_scat_source
C C 0.0033 0.0016 'International Tables Vol C Tables 4.2.6.8 and 6.1.1.4'
H H 0.0000 0.0000 'International Tables Vol C Tables 4.2.6.8 and 6.1.1.4'
Eu Eu -0.1578 3.6682 'International Tables Vol C Tables 4.2.6.8 and 6.1.1.4'
O O 0.0106 0.0060 'International Tables Vol C Tables 4.2.6.8 and 6.1.1.4'
S S 0.1246 0.1234 'International Tables Vol C Tables 4.2.6.8 and 6.1.1.4'

loop_
_geom_angle_atom_site_label_1
_geom_angle_atom_site_label_2
_geom_angle_atom_site_label_3
_geom_angle
_geom_angle_site_symmetry_1
_geom_angle_site_symmetry_3
O2 Eu1 O2 143.8(4) . 3_556
O2 Eu1 O2 120.7(3) . 15_545
O2 Eu1 O2 62.1(3) . 13_556
O2 Eu1 O2 172.2(3) 13_556 15_545
O2 Eu1 O2 62.1(3) 3_556 15_545
O2 Eu1 O2 120.7(3) 3_556 13_556
O2 Eu1 O1 141.8(3) . 3_556
O2 Eu1 O1 74.0(3) . .
O2 Eu1 O1 141.8(3) 3_556 .
O2 Eu1 O1 74.0(3) 3_556 3_556
O2 Eu1 C1 151.6(2) 15_545 .
O2 Eu1 C1 86.7(3) 3_556 3_556
O2 Eu1 C1 24.7(2) 15_545 3_556
O2 Eu1 C1 100.9(2) 3_556 .
O2 Eu1 C1 86.7(3) . .
O2 Eu1 C1 151.6(2) 13_556 3_556
O2 Eu1 C1 100.9(2) . 3_556
O2 Eu1 C1 24.7(2) 13_556 .
O2 Eu1 O4 79.6(2) 3_556 3_556
O2 Eu1 O4 71.3(2) 3_556 .
O2 Eu1 O4 71.3(2) . 3_556
O2 Eu1 O4 79.6(2) . .
O2 Eu1 O3 80.5(2) 3_556 .
O2 Eu1 O3 110.7(2) . .
O2 Eu1 O3 110.7(2) 3_556 3_556
O2 Eu1 O3 80.5(2) . 3_556
O1 Eu1 O2 109.0(2) 3_556 13_556
O1 Eu1 O2 64.0(2) 3_556 15_545
O1 Eu1 O2 109.0(2) . 15_545
O1 Eu1 O2 64.0(2) . 13_556
O1 Eu1 O1 69.3(4) 3_556 .
O1 Eu1 C1 90.3(3) . 3_556
O1 Eu1 C1 69.2(2) . .
O1 Eu1 C1 69.2(2) 3_556 3_556
O1 Eu1 C1 90.3(3) 3_556 .
O1 Eu1 O4 129.9(2) 3_556 3_556
O1 Eu1 O4 133.6(2) 3_556 .
O1 Eu1 O4 133.6(2) . 3_556
O1 Eu1 O4 129.9(2) . .
O1 Eu1 O3 72.6(3) 3_556 .
O1 Eu1 O3 78.5(2) . .
O1 Eu1 O3 72.6(3) . 3_556
O1 Eu1 O3 78.5(2) 3_556 3_556
C1 Eu1 C1 155.4(4) . 3_556
O4 Eu1 O2 121.0(2) 3_556 13_556
O4 Eu1 O2 66.1(2) . 13_556
O4 Eu1 O2 121.0(2) . 15_545
O4 Eu1 O2 66.1(2) 3_556 15_545
O4 Eu1 C1 136.7(2) 3_556 .
O4 Eu1 C1 67.5(2) . .
O4 Eu1 C1 67.5(2) 3_556 3_556
O4 Eu1 C1 136.7(2) . 3_556
O4 Eu1 O4 72.0(3) 3_556 .
O4 Eu1 O3 142.9(2) . 3_556
O4 Eu1 O3 142.9(2) 3_556 .
O4 Eu1 O3 72.1(2) . .
O4 Eu1 O3 72.1(2) 3_556 3_556
O3 Eu1 O2 128.3(2) . 15_545
O3 Eu1 O2 48.6(2) 3_556 15_545
O3 Eu1 O2 128.3(2) 3_556 13_556
O3 Eu1 O2 48.6(2) . 13_556
O3 Eu1 C1 24.0(2) 3_556 3_556
O3 Eu1 C1 141.7(2) . 3_556
O3 Eu1 C1 24.0(2) . .
O3 Eu1 C1 141.7(3) 3_556 .
O3 Eu1 O3 144.7(4) 3_556 .
O4 S3 C4 104.9(5) . .
O10 S3 O4 111.9(6) . .
O10 S3 C4 110.0(6) . .
O10 S3 O5 112.4(9) . .
O5 S3 O4 111.4(7) . .
O5 S3 C4 105.9(8) . .
Eu1 O2 Eu1 117.9(3) . 13_556
C1 O2 Eu1 153.4(7) 13_556 .
C1 O2 Eu1 88.7(5) 13_556 13_556
C2 C3 C2 124.0(13) 10_556 .
O2 C1 Eu1 66.7(5) 13_556 .
O2 C1 C2 123.1(9) 13_556 .
C2 C1 Eu1 170.2(7) . .
O3 C1 Eu1 53.3(4) . .
O3 C1 O2 120.0(8) . 13_556
O3 C1 C2 116.9(8) . .
C3 C2 C1 118.8(10) . .
C3 C2 C4 119.1(9) . 15
C4 C2 C1 121.9(8) 15 .
S3 O4 Eu1 142.9(4) . .
C4 C5 C4 122.5(12) 10_556 .
C2 C4 S3 125.1(7) 15_545 .
C5 C4 S3 116.0(8) . .
C5 C4 C2 117.5(9) . 15_545
C1 O3 Eu1 102.7(5) . .

loop_
_geom_bond_atom_site_label_1
_geom_bond_atom_site_label_2
_geom_bond_distance
_geom_bond_site_symmetry_2
Eu1 O2 2.427(6) .
Eu1 O2 2.773(7) 15_545
Eu1 O2 2.773(7) 13_556
Eu1 O2 2.427(6) 3_556
Eu1 O1 2.431(8) 3_556
Eu1 O1 2.431(8) .
Eu1 C1 3.020(9) 3_556
Eu1 C1 3.020(9) .
Eu1 O4 2.458(6) 3_556
Eu1 O4 2.458(6) .
Eu1 O3 2.483(6) .
Eu1 O3 2.483(6) 3_556
S3 O4 1.426(8) .
S3 C4 1.691(10) .
S3 O10 1.392(14) .
S3 O5 1.406(18) .
O2 Eu1 2.773(7) 13_556
O2 C1 1.261(11) 13_556
C3 C2 1.385(11) 10_556
C3 C2 1.385(11) .
C1 O2 1.261(11) 13_556
C1 C2 1.455(12) .
C1 O3 1.258(11) .
C2 C4 1.437(14) 15
C5 C4 1.429(11) 10_556
C5 C4 1.429(11) .
C4 C2 1.437(14) 15_545
